data_1558139
loop_
_publ_author_name
'Ponduru, Tharun Teja'
'Wang, Guocang'
'Manoj, Sai'
'Pan, Sudip'
'Zhao, Lili'
'Frenking, Gernot'
'Dias, H. V. Rasika'

_publ_section_title
;
 Synthesis and characterization of heterometallic complexes involving
 coinage metals and isoelectronic Fe(CO)<sub>5</sub>,
 [Mn(CO)<sub>5</sub>]<sup>-</sup> and [Fe(CO)<sub>4</sub>CN]<sup>-</sup>
 ligands.
;
_journal_issue 25
_journal_name_full 'Dalton transactions (Cambridge, England : 2003)'
_journal_page_first 8566
_journal_page_last 8581
_journal_paper_doi 10.1039/d0dt01590c
_journal_volume 49
_journal_year 2020
_chemical_formula_moiety 'C32 H33 Au Mn O5 P'
_chemical_formula_sum 'C32 H33 Au Mn O5 P'
_chemical_formula_weight 780.46
_space_group_crystal_system triclinic
_space_group_IT_number 2
_space_group_name_Hall '-P 1'
_space_group_name_H-M_alt 'P -1'
_atom_sites_solution_hydrogens geom
_atom_sites_solution_primary dual
_audit_creation_date 2017-11-28
_audit_creation_method
;
Olex2 1.2
(compiled 2017.08.10 svn.r3458 for OlexSys, GUI svn.r5381)
;
_audit_update_record
;
2020-04-27 deposited with the CCDC.	2020-05-28 downloaded from the CCDC.
;
_cell_angle_alpha 82.628(2)
_cell_angle_beta 78.028(2)
_cell_angle_gamma 64.197(2)
_cell_formula_units_Z 2
_cell_length_a 10.8061(8)
_cell_length_b 11.9033(9)
_cell_length_c 13.6638(10)
_cell_measurement_reflns_used 9850
_cell_measurement_temperature 100(2)
_cell_measurement_theta_max 33.17
_cell_measurement_theta_min 3.05
_cell_volume 1546.5(2)
_computing_cell_refinement 'SAINT v8.37A (Bruker, 2015)'
_computing_data_reduction 'SAINT v8.37A (Bruker, 2015)'
_computing_molecular_graphics 'Olex2 (Dolomanov et al., 2009)'
_computing_publication_material 'Olex2 (Dolomanov et al., 2009)'
_computing_structure_refinement 'ShelXL (Sheldrick, 2015)'
_computing_structure_solution 'ShelXT (Sheldrick, 2015)'
_diffrn_ambient_temperature 99.94
_diffrn_detector_area_resol_mean 8
_diffrn_measured_fraction_theta_full 0.997
_diffrn_measured_fraction_theta_max 0.993
_diffrn_measurement_device_type 'Bruker D8 Quest with a Photon 100 CMOS detector'
_diffrn_measurement_method '\f and \w scans'
_diffrn_radiation_monochromator graphite
_diffrn_radiation_type MoK\a
_diffrn_radiation_wavelength 0.71073
_diffrn_reflns_av_R_equivalents 0.0175
_diffrn_reflns_av_unetI/netI 0.0241
_diffrn_reflns_Laue_measured_fraction_full 0.997
_diffrn_reflns_Laue_measured_fraction_max 0.993
_diffrn_reflns_limit_h_max 15
_diffrn_reflns_limit_h_min -15
_diffrn_reflns_limit_k_max 16
_diffrn_reflns_limit_k_min -16
_diffrn_reflns_limit_l_max 19
_diffrn_reflns_limit_l_min -19
_diffrn_reflns_number 21831
_diffrn_reflns_point_group_measured_fraction_full 0.997
_diffrn_reflns_point_group_measured_fraction_max 0.993
_diffrn_reflns_theta_full 25.242
_diffrn_reflns_theta_max 30.508
_diffrn_reflns_theta_min 3.051
_diffrn_source 'sealed tube'
_diffrn_standards_number 0
_exptl_absorpt_coefficient_mu 5.235
_exptl_absorpt_correction_T_max 0.3399
_exptl_absorpt_correction_T_min 0.2611
_exptl_absorpt_correction_type multi-scan
_exptl_absorpt_process_details
'SADABS-2016/2 (Bruker,2016/2) was used for absorption correction. wR2(int) was 0.0536 before and 0.0303 after correction. The Ratio of minimum to maximum transmission is 0.7682. The \l/2 correction factor is Not present.'
_exptl_crystal_colour colourless
_exptl_crystal_colour_primary colourless
_exptl_crystal_density_diffrn 1.676
_exptl_crystal_description parallelpiped
_exptl_crystal_F_000 768
_exptl_crystal_size_max 0.14
_exptl_crystal_size_mid 0.09
_exptl_crystal_size_min 0.07
_refine_diff_density_max 0.780
_refine_diff_density_min -1.557
_refine_diff_density_rms 0.097
_refine_ls_extinction_method none
_refine_ls_goodness_of_fit_ref 1.041
_refine_ls_hydrogen_treatment constr
_refine_ls_matrix_type full
_refine_ls_number_parameters 370
_refine_ls_number_reflns 9373
_refine_ls_number_restraints 0
_refine_ls_restrained_S_all 1.041
_refine_ls_R_factor_all 0.0191
_refine_ls_R_factor_gt 0.0177
_refine_ls_shift/su_max 0.005
_refine_ls_shift/su_mean 0.000
_refine_ls_structure_factor_coef Fsqd
_refine_ls_weighting_details 'w=1/[\s^2^(Fo^2^)+(0.0235P)^2^+0.4951P] where P=(Fo^2^+2Fc^2^)/3'
_refine_ls_weighting_scheme calc
_refine_ls_wR_factor_gt 0.0433
_refine_ls_wR_factor_ref 0.0438
_reflns_Friedel_coverage 0.000
_reflns_number_gt 8954
_reflns_number_total 9373
_reflns_threshold_expression 'I > 2\s(I)'
_cod_data_source_file d0dt01590c2.cif
_cod_data_source_block rad575_0m_a
_cod_depositor_comments 'Adding full bibliography for 1558136--1558141.cif.'
_cod_database_code 1558139
_shelx_shelxl_version_number 2017/1
_shelx_space_group_comment
;
The symmetry employed for this shelxl refinement is uniquely defined
by the following loop, which should always be used as a source of
symmetry information in preference to the above space-group names.
They are only intended as comments.
;
_shelx_estimated_absorpt_t_max 0.711
_shelx_estimated_absorpt_t_min 0.528
_olex2_refinement_description
;
1. Fixed Uiso
 At 1.2 times of:
  All C(H) groups
 At 1.5 times of:
  All C(H,H,H) groups
2.a Aromatic/amide H refined with riding coordinates:
 C8(H8), C10(H10), C17(H17), C19(H19), C26(H26), C28(H28)
2.b Idealised Me refined as rotating group:
 C12(H12A,H12B,H12C), C13(H13A,H13B,H13C), C14(H14A,H14B,H14C), C21(H21A,H21B,
 H21C), C22(H22A,H22B,H22C), C23(H23A,H23B,H23C), C30(H30A,H30B,H30C), C31(H31A,
 H31B,H31C), C32(H32A,H32B,H32C)
;
_olex2_submission_special_instructions 'No special instructions were received'

loop_
_space_group_symop_operation_xyz
'x, y, z'
'-x, -y, -z'

loop_
_atom_site_label
_atom_site_type_symbol
_atom_site_fract_x
_atom_site_fract_y
_atom_site_fract_z
_atom_site_U_iso_or_equiv
_atom_site_adp_type
_atom_site_occupancy
_atom_site_site_symmetry_order
_atom_site_calc_flag
_atom_site_refinement_flags_posn
_atom_site_refinement_flags_adp
_atom_site_refinement_flags_occupancy
_atom_site_disorder_assembly
_atom_site_disorder_group
Au Au 0.58761(2) 0.26799(2) 0.27743(2) 0.01327(2) Uani 1 1 d . . . . .
Mn Mn 0.43133(3) 0.15219(2) 0.34217(2) 0.01385(5) Uani 1 1 d . . . . .
P P 0.73861(4) 0.36465(4) 0.23257(3) 0.01103(7) Uani 1 1 d . . . . .
O1 O 0.24567(16) 0.02355(15) 0.41400(12) 0.0314(3) Uani 1 1 d . . . . .
O2 O 0.49418(16) 0.12796(15) 0.12155(10) 0.0285(3) Uani 1 1 d . . . . .
O3 O 0.19408(16) 0.39956(14) 0.31758(13) 0.0345(3) Uani 1 1 d . . . . .
O4 O 0.47307(17) 0.23582(15) 0.52500(11) 0.0309(3) Uani 1 1 d . . . . .
O5 O 0.68872(15) -0.08225(14) 0.35893(11) 0.0293(3) Uani 1 1 d . . . . .
C1 C 0.31739(19) 0.07342(17) 0.38743(14) 0.0207(3) Uani 1 1 d . . . . .
C2 C 0.46980(18) 0.13836(17) 0.20659(13) 0.0192(3) Uani 1 1 d . . . . .
C3 C 0.28508(19) 0.30522(18) 0.32738(15) 0.0221(3) Uani 1 1 d . . . . .
C4 C 0.45576(19) 0.20434(17) 0.45522(13) 0.0210(3) Uani 1 1 d . . . . .
C5 C 0.59045(19) 0.00751(17) 0.35234(13) 0.0196(3) Uani 1 1 d . . . . .
C6 C 0.82688(16) 0.33840(14) 0.34051(11) 0.0127(3) Uani 1 1 d . . . . .
C7 C 0.86722(16) 0.21868(14) 0.38977(12) 0.0137(3) Uani 1 1 d . . . . .
C8 C 0.90317(17) 0.20134(15) 0.48439(13) 0.0165(3) Uani 1 1 d . . . . .
H8 H 0.926431 0.121657 0.518011 0.020 Uiso 1 1 calc R . . . .
C9 C 0.90614(17) 0.29665(16) 0.53125(13) 0.0169(3) Uani 1 1 d . . . . .
C10 C 0.87814(17) 0.41032(16) 0.47835(13) 0.0166(3) Uani 1 1 d . . . . .
H10 H 0.885548 0.474827 0.507683 0.020 Uiso 1 1 calc R . . . .
C11 C 0.83962(16) 0.43365(15) 0.38406(12) 0.0145(3) Uani 1 1 d . . . . .
C12 C 0.88575(18) 0.10284(15) 0.34312(13) 0.0181(3) Uani 1 1 d . . . . .
H12A H 0.847475 0.126433 0.280728 0.027 Uiso 1 1 calc GR . . . .
H12B H 0.836557 0.059931 0.389634 0.027 Uiso 1 1 calc GR . . . .
H12C H 0.985257 0.046977 0.328710 0.027 Uiso 1 1 calc GR . . . .
C13 C 0.9430(2) 0.27468(19) 0.63475(14) 0.0244(4) Uani 1 1 d . . . . .
H13A H 0.908207 0.216074 0.673546 0.037 Uiso 1 1 calc GR . . . .
H13B H 0.900293 0.354078 0.668333 0.037 Uiso 1 1 calc GR . . . .
H13C H 1.044607 0.239629 0.629603 0.037 Uiso 1 1 calc GR . . . .
C14 C 0.8213(2) 0.55954(16) 0.33343(14) 0.0206(3) Uani 1 1 d . . . . .
H14A H 0.864039 0.548664 0.262647 0.031 Uiso 1 1 calc GR . . . .
H14B H 0.866351 0.596683 0.366128 0.031 Uiso 1 1 calc GR . . . .
H14C H 0.721628 0.614708 0.338786 0.031 Uiso 1 1 calc GR . . . .
C15 C 0.64196(16) 0.53256(14) 0.20707(12) 0.0127(3) Uani 1 1 d . . . . .
C16 C 0.51564(16) 0.59495(15) 0.27322(12) 0.0145(3) Uani 1 1 d . . . . .
C17 C 0.42887(17) 0.71848(15) 0.24996(14) 0.0181(3) Uani 1 1 d . . . . .
H17 H 0.344677 0.760221 0.294736 0.022 Uiso 1 1 calc R . . . .
C18 C 0.46131(18) 0.78234(15) 0.16377(14) 0.0186(3) Uani 1 1 d . . . . .
C19 C 0.58927(19) 0.72267(15) 0.10297(13) 0.0182(3) Uani 1 1 d . . . . .
H19 H 0.614948 0.766963 0.045493 0.022 Uiso 1 1 calc R . . . .
C20 C 0.68165(17) 0.59985(15) 0.12324(12) 0.0155(3) Uani 1 1 d . . . . .
C21 C 0.47094(19) 0.53825(17) 0.37126(13) 0.0206(3) Uani 1 1 d . . . . .
H21A H 0.422294 0.489602 0.359609 0.031 Uiso 1 1 calc GR . . . .
H21B H 0.408163 0.604843 0.416886 0.031 Uiso 1 1 calc GR . . . .
H21C H 0.553263 0.483409 0.401097 0.031 Uiso 1 1 calc GR . . . .
C22 C 0.3617(2) 0.91264(17) 0.13710(17) 0.0286(4) Uani 1 1 d . . . . .
H22A H 0.295164 0.908741 0.100118 0.043 Uiso 1 1 calc GR . . . .
H22B H 0.413941 0.956323 0.095339 0.043 Uiso 1 1 calc GR . . . .
H22C H 0.311101 0.957764 0.198475 0.043 Uiso 1 1 calc GR . . . .
C23 C 0.8210(2) 0.55123(17) 0.05452(14) 0.0230(4) Uani 1 1 d . . . . .
H23A H 0.894466 0.499855 0.093657 0.035 Uiso 1 1 calc GR . . . .
H23B H 0.839418 0.621703 0.021254 0.035 Uiso 1 1 calc GR . . . .
H23C H 0.819442 0.500549 0.004017 0.035 Uiso 1 1 calc GR . . . .
C24 C 0.85986(16) 0.29097(14) 0.12009(11) 0.0119(3) Uani 1 1 d . . . . .
C25 C 0.80037(17) 0.28107(15) 0.04034(12) 0.0151(3) Uani 1 1 d . . . . .
C26 C 0.88687(19) 0.21065(17) -0.04109(13) 0.0194(3) Uani 1 1 d . . . . .
H26 H 0.846385 0.204568 -0.094482 0.023 Uiso 1 1 calc R . . . .
C27 C 1.03040(19) 0.14912(16) -0.04653(13) 0.0204(3) Uani 1 1 d . . . . .
C28 C 1.08765(17) 0.16516(15) 0.02918(12) 0.0170(3) Uani 1 1 d . . . . .
H28 H 1.186170 0.126366 0.024679 0.020 Uiso 1 1 calc R . . . .
C29 C 1.00659(16) 0.23620(14) 0.11228(12) 0.0135(3) Uani 1 1 d . . . . .
C30 C 0.64651(18) 0.34764(18) 0.03531(13) 0.0207(3) Uani 1 1 d . . . . .
H30A H 0.596088 0.306671 0.082896 0.031 Uiso 1 1 calc GR . . . .
H30B H 0.632170 0.344503 -0.032615 0.031 Uiso 1 1 calc GR . . . .
H30C H 0.611476 0.434927 0.052389 0.031 Uiso 1 1 calc GR . . . .
C31 C 1.1214(2) 0.0687(2) -0.13305(16) 0.0341(5) Uani 1 1 d . . . . .
H31A H 1.117090 -0.012628 -0.122939 0.051 Uiso 1 1 calc GR . . . .
H31B H 1.217925 0.056725 -0.137040 0.051 Uiso 1 1 calc GR . . . .
H31C H 1.088362 0.109654 -0.195461 0.051 Uiso 1 1 calc GR . . . .
C32 C 1.08462(17) 0.25389(17) 0.18389(13) 0.0187(3) Uani 1 1 d . . . . .
H32A H 1.040708 0.341316 0.202461 0.028 Uiso 1 1 calc GR . . . .
H32B H 1.181641 0.232004 0.151744 0.028 Uiso 1 1 calc GR . . . .
H32C H 1.082368 0.199890 0.244103 0.028 Uiso 1 1 calc GR . . . .

loop_
_atom_site_aniso_label
_atom_site_aniso_U_11
_atom_site_aniso_U_22
_atom_site_aniso_U_33
_atom_site_aniso_U_23
_atom_site_aniso_U_13
_atom_site_aniso_U_12
Au 0.01278(3) 0.01366(3) 0.01461(3) 0.00176(2) -0.00215(2) -0.00740(2)
Mn 0.01405(11) 0.01584(11) 0.01349(11) 0.00011(8) -0.00135(8) -0.00860(9)
P 0.01034(16) 0.01026(16) 0.01178(16) 0.00081(13) -0.00172(13) -0.00408(13)
O1 0.0254(7) 0.0334(8) 0.0404(8) 0.0034(6) -0.0003(6) -0.0208(6)
O2 0.0374(8) 0.0379(8) 0.0172(6) -0.0004(6) -0.0060(6) -0.0218(7)
O3 0.0282(7) 0.0240(7) 0.0490(10) -0.0091(7) -0.0155(7) -0.0029(6)
O4 0.0410(9) 0.0398(8) 0.0198(6) -0.0039(6) -0.0047(6) -0.0238(7)
O5 0.0219(7) 0.0269(7) 0.0288(7) 0.0068(6) 0.0001(5) -0.0048(6)
C1 0.0182(8) 0.0221(8) 0.0225(8) -0.0005(6) -0.0020(6) -0.0098(7)
C2 0.0196(8) 0.0211(8) 0.0196(8) 0.0009(6) -0.0046(6) -0.0109(7)
C3 0.0208(8) 0.0226(8) 0.0263(9) -0.0049(7) -0.0057(7) -0.0104(7)
C4 0.0233(8) 0.0244(8) 0.0183(8) -0.0012(6) -0.0011(6) -0.0139(7)
C5 0.0206(8) 0.0246(8) 0.0151(7) 0.0031(6) -0.0006(6) -0.0131(7)
C6 0.0121(6) 0.0131(6) 0.0126(6) -0.0003(5) -0.0017(5) -0.0053(5)
C7 0.0123(6) 0.0125(6) 0.0156(7) -0.0005(5) -0.0035(5) -0.0040(5)
C8 0.0153(7) 0.0154(7) 0.0174(7) 0.0024(6) -0.0054(6) -0.0047(6)
C9 0.0138(7) 0.0205(7) 0.0161(7) -0.0011(6) -0.0044(6) -0.0059(6)
C10 0.0145(7) 0.0182(7) 0.0188(7) -0.0036(6) -0.0036(6) -0.0072(6)
C11 0.0125(7) 0.0135(7) 0.0173(7) -0.0011(5) -0.0015(5) -0.0058(5)
C12 0.0216(8) 0.0124(7) 0.0210(8) 0.0015(6) -0.0084(6) -0.0064(6)
C13 0.0293(9) 0.0286(9) 0.0198(8) 0.0005(7) -0.0116(7) -0.0133(8)
C14 0.0255(8) 0.0162(7) 0.0244(8) 0.0016(6) -0.0083(7) -0.0115(7)
C15 0.0122(6) 0.0104(6) 0.0146(7) 0.0014(5) -0.0026(5) -0.0044(5)
C16 0.0131(7) 0.0142(7) 0.0154(7) -0.0019(5) -0.0019(5) -0.0048(6)
C17 0.0145(7) 0.0146(7) 0.0224(8) -0.0034(6) -0.0034(6) -0.0028(6)
C18 0.0204(8) 0.0115(7) 0.0241(8) -0.0005(6) -0.0100(6) -0.0043(6)
C19 0.0234(8) 0.0135(7) 0.0179(7) 0.0031(6) -0.0064(6) -0.0076(6)
C20 0.0177(7) 0.0130(7) 0.0149(7) 0.0011(5) -0.0019(6) -0.0065(6)
C21 0.0196(8) 0.0195(8) 0.0175(8) -0.0006(6) 0.0035(6) -0.0063(6)
C22 0.0279(10) 0.0135(8) 0.0407(11) 0.0033(7) -0.0149(8) -0.0027(7)
C23 0.0233(8) 0.0168(7) 0.0235(8) 0.0024(6) 0.0063(7) -0.0088(7)
C24 0.0118(6) 0.0114(6) 0.0116(6) 0.0004(5) -0.0006(5) -0.0050(5)
C25 0.0164(7) 0.0158(7) 0.0140(7) 0.0018(5) -0.0043(6) -0.0075(6)
C26 0.0253(8) 0.0201(8) 0.0139(7) -0.0013(6) -0.0044(6) -0.0100(7)
C27 0.0240(8) 0.0166(7) 0.0149(7) -0.0021(6) 0.0008(6) -0.0047(6)
C28 0.0148(7) 0.0141(7) 0.0162(7) 0.0002(6) 0.0000(6) -0.0020(6)
C29 0.0131(7) 0.0112(6) 0.0144(7) 0.0012(5) -0.0025(5) -0.0038(5)
C30 0.0161(7) 0.0299(9) 0.0174(8) 0.0008(7) -0.0066(6) -0.0097(7)
C31 0.0363(11) 0.0320(10) 0.0204(9) -0.0109(8) 0.0012(8) -0.0020(9)
C32 0.0121(7) 0.0241(8) 0.0184(7) -0.0013(6) -0.0030(6) -0.0059(6)

loop_
_atom_type_symbol
_atom_type_description
_atom_type_scat_dispersion_real
_atom_type_scat_dispersion_imag
_atom_type_scat_source
C C 0.0033 0.0016 'International Tables Vol C Tables 4.2.6.8 and 6.1.1.4'
H H 0.0000 0.0000 'International Tables Vol C Tables 4.2.6.8 and 6.1.1.4'
Au Au -2.0133 8.8022 'International Tables Vol C Tables 4.2.6.8 and 6.1.1.4'
Mn Mn 0.3368 0.7283 'International Tables Vol C Tables 4.2.6.8 and 6.1.1.4'
O O 0.0106 0.0060 'International Tables Vol C Tables 4.2.6.8 and 6.1.1.4'
P P 0.1023 0.0942 'International Tables Vol C Tables 4.2.6.8 and 6.1.1.4'

loop_
_geom_angle_atom_site_label_1
_geom_angle_atom_site_label_2
_geom_angle_atom_site_label_3
_geom_angle
_geom_angle_site_symmetry_1
_geom_angle_site_symmetry_3
_geom_angle_publ_flag
P Au Mn 174.496(11) . . ?
C1 Mn Au 178.72(6) . . ?
C1 Mn C2 104.78(8) . . ?
C1 Mn C3 93.43(8) . . ?
C1 Mn C4 105.36(8) . . ?
C1 Mn C5 92.79(8) . . ?
C2 Mn Au 75.10(6) . . ?
C2 Mn C3 89.63(8) . . ?
C2 Mn C4 149.83(8) . . ?
C2 Mn C5 88.92(8) . . ?
C3 Mn Au 85.30(6) . . ?
C3 Mn C4 89.81(8) . . ?
C3 Mn C5 173.78(8) . . ?
C4 Mn Au 74.79(6) . . ?
C4 Mn C5 88.41(8) . . ?
C5 Mn Au 88.48(5) . . ?
C6 P Au 105.86(5) . . ?
C15 P Au 110.78(5) . . ?
C15 P C6 110.08(7) . . ?
C24 P Au 107.20(5) . . ?
C24 P C6 112.54(7) . . ?
C24 P C15 110.26(7) . . ?
O1 C1 Mn 178.65(18) . . ?
O2 C2 Mn 179.04(16) . . ?
O3 C3 Mn 179.34(18) . . ?
O4 C4 Mn 178.97(18) . . ?
O5 C5 Mn 179.75(19) . . ?
C7 C6 P 116.71(12) . . ?
C11 C6 P 124.03(12) . . ?
C11 C6 C7 118.72(14) . . ?
C6 C7 C12 124.28(14) . . ?
C8 C7 C6 119.48(15) . . ?
C8 C7 C12 116.05(14) . . ?
C7 C8 H8 118.9 . . ?
C9 C8 C7 122.14(15) . . ?
C9 C8 H8 118.9 . . ?
C8 C9 C10 117.62(15) . . ?
C8 C9 C13 120.48(16) . . ?
C10 C9 C13 121.87(16) . . ?
C9 C10 H10 118.6 . . ?
C9 C10 C11 122.71(15) . . ?
C11 C10 H10 118.6 . . ?
C6 C11 C14 124.75(15) . . ?
C10 C11 C6 118.89(15) . . ?
C10 C11 C14 116.29(15) . . ?
C7 C12 H12A 109.5 . . ?
C7 C12 H12B 109.5 . . ?
C7 C12 H12C 109.5 . . ?
H12A C12 H12B 109.5 . . ?
H12A C12 H12C 109.5 . . ?
H12B C12 H12C 109.5 . . ?
C9 C13 H13A 109.5 . . ?
C9 C13 H13B 109.5 . . ?
C9 C13 H13C 109.5 . . ?
H13A C13 H13B 109.5 . . ?
H13A C13 H13C 109.5 . . ?
H13B C13 H13C 109.5 . . ?
C11 C14 H14A 109.5 . . ?
C11 C14 H14B 109.5 . . ?
C11 C14 H14C 109.5 . . ?
H14A C14 H14B 109.5 . . ?
H14A C14 H14C 109.5 . . ?
H14B C14 H14C 109.5 . . ?
C16 C15 P 116.78(12) . . ?
C20 C15 P 123.99(12) . . ?
C20 C15 C16 119.11(14) . . ?
C15 C16 C21 124.00(14) . . ?
C17 C16 C15 119.12(15) . . ?
C17 C16 C21 116.82(15) . . ?
C16 C17 H17 118.9 . . ?
C18 C17 C16 122.22(16) . . ?
C18 C17 H17 118.9 . . ?
C17 C18 C19 117.92(15) . . ?
C17 C18 C22 121.16(17) . . ?
C19 C18 C22 120.91(17) . . ?
C18 C19 H19 118.8 . . ?
C18 C19 C20 122.38(16) . . ?
C20 C19 H19 118.8 . . ?
C15 C20 C23 124.95(15) . . ?
C19 C20 C15 118.91(15) . . ?
C19 C20 C23 116.09(15) . . ?
C16 C21 H21A 109.5 . . ?
C16 C21 H21B 109.5 . . ?
C16 C21 H21C 109.5 . . ?
H21A C21 H21B 109.5 . . ?
H21A C21 H21C 109.5 . . ?
H21B C21 H21C 109.5 . . ?
C18 C22 H22A 109.5 . . ?
C18 C22 H22B 109.5 . . ?
C18 C22 H22C 109.5 . . ?
H22A C22 H22B 109.5 . . ?
H22A C22 H22C 109.5 . . ?
H22B C22 H22C 109.5 . . ?
C20 C23 H23A 109.5 . . ?
C20 C23 H23B 109.5 . . ?
C20 C23 H23C 109.5 . . ?
H23A C23 H23B 109.5 . . ?
H23A C23 H23C 109.5 . . ?
H23B C23 H23C 109.5 . . ?
C25 C24 P 116.78(11) . . ?
C29 C24 P 123.83(12) . . ?
C29 C24 C25 119.21(14) . . ?
C24 C25 C30 123.77(15) . . ?
C26 C25 C24 119.40(15) . . ?
C26 C25 C30 116.78(15) . . ?
C25 C26 H26 119.0 . . ?
C27 C26 C25 121.96(16) . . ?
C27 C26 H26 119.0 . . ?
C26 C27 C31 121.08(18) . . ?
C28 C27 C26 117.96(15) . . ?
C28 C27 C31 120.95(17) . . ?
C27 C28 H28 118.6 . . ?
C27 C28 C29 122.76(16) . . ?
C29 C28 H28 118.6 . . ?
C24 C29 C32 125.01(14) . . ?
C28 C29 C24 118.45(15) . . ?
C28 C29 C32 116.45(14) . . ?
C25 C30 H30A 109.5 . . ?
C25 C30 H30B 109.5 . . ?
C25 C30 H30C 109.5 . . ?
H30A C30 H30B 109.5 . . ?
H30A C30 H30C 109.5 . . ?
H30B C30 H30C 109.5 . . ?
C27 C31 H31A 109.5 . . ?
C27 C31 H31B 109.5 . . ?
C27 C31 H31C 109.5 . . ?
H31A C31 H31B 109.5 . . ?
H31A C31 H31C 109.5 . . ?
H31B C31 H31C 109.5 . . ?
C29 C32 H32A 109.5 . . ?
C29 C32 H32B 109.5 . . ?
C29 C32 H32C 109.5 . . ?
H32A C32 H32B 109.5 . . ?
H32A C32 H32C 109.5 . . ?
H32B C32 H32C 109.5 . . ?

loop_
_geom_bond_atom_site_label_1
_geom_bond_atom_site_label_2
_geom_bond_distance
_geom_bond_site_symmetry_2
_geom_bond_publ_flag
Au Mn 2.5746(3) . ?
Au P 2.3238(4) . ?
Mn C1 1.8215(18) . ?
Mn C2 1.8251(18) . ?
Mn C3 1.8408(19) . ?
Mn C4 1.8436(18) . ?
Mn C5 1.8443(19) . ?
P C6 1.8409(16) . ?
P C15 1.8336(16) . ?
P C24 1.8325(16) . ?
O1 C1 1.146(2) . ?
O2 C2 1.147(2) . ?
O3 C3 1.140(2) . ?
O4 C4 1.145(2) . ?
O5 C5 1.142(2) . ?
C6 C7 1.417(2) . ?
C6 C11 1.415(2) . ?
C7 C8 1.391(2) . ?
C7 C12 1.510(2) . ?
C8 H8 0.9500 . ?
C8 C9 1.387(2) . ?
C9 C10 1.388(2) . ?
C9 C13 1.509(2) . ?
C10 H10 0.9500 . ?
C10 C11 1.393(2) . ?
C11 C14 1.515(2) . ?
C12 H12A 0.9800 . ?
C12 H12B 0.9800 . ?
C12 H12C 0.9800 . ?
C13 H13A 0.9800 . ?
C13 H13B 0.9800 . ?
C13 H13C 0.9800 . ?
C14 H14A 0.9800 . ?
C14 H14B 0.9800 . ?
C14 H14C 0.9800 . ?
C15 C16 1.418(2) . ?
C15 C20 1.413(2) . ?
C16 C17 1.395(2) . ?
C16 C21 1.506(2) . ?
C17 H17 0.9500 . ?
C17 C18 1.385(2) . ?
C18 C19 1.388(3) . ?
C18 C22 1.504(2) . ?
C19 H19 0.9500 . ?
C19 C20 1.397(2) . ?
C20 C23 1.509(2) . ?
C21 H21A 0.9800 . ?
C21 H21B 0.9800 . ?
C21 H21C 0.9800 . ?
C22 H22A 0.9800 . ?
C22 H22B 0.9800 . ?
C22 H22C 0.9800 . ?
C23 H23A 0.9800 . ?
C23 H23B 0.9800 . ?
C23 H23C 0.9800 . ?
C24 C25 1.416(2) . ?
C24 C29 1.414(2) . ?
C25 C26 1.393(2) . ?
C25 C30 1.511(2) . ?
C26 H26 0.9500 . ?
C26 C27 1.387(3) . ?
C27 C28 1.382(3) . ?
C27 C31 1.507(3) . ?
C28 H28 0.9500 . ?
C28 C29 1.400(2) . ?
C29 C32 1.504(2) . ?
C30 H30A 0.9800 . ?
C30 H30B 0.9800 . ?
C30 H30C 0.9800 . ?
C31 H31A 0.9800 . ?
C31 H31B 0.9800 . ?
C31 H31C 0.9800 . ?
C32 H32A 0.9800 . ?
C32 H32B 0.9800 . ?
C32 H32C 0.9800 . ?
